data_1571480
loop_
_publ_author_name
'Song, Yulong'
'Fu, Chunling'
'Zheng, Jian'
'Ma, Shengming'

_publ_section_title
;
 Copper-catalyzed remote double functionalization of allenynes.
;
_journal_issue 20
_journal_name_full 'Chemical science'
_journal_page_first 7789
_journal_page_last 7794
_journal_paper_doi 10.1039/d4sc00034j
_journal_volume 15
_journal_year 2024
_chemical_formula_moiety 'C29 H36 B N O5'
_chemical_formula_sum 'C29 H36 B N O5'
_chemical_formula_weight 489.40
_space_group_crystal_system monoclinic
_space_group_IT_number 14
_space_group_name_Hall '-P 2ybc'
_space_group_name_H-M_alt 'P 1 21/c 1'
_atom_sites_solution_hydrogens geom
_atom_sites_solution_primary dual
_audit_creation_date 2021-02-04
_audit_creation_method
;
Olex2 1.2
(compiled 2018.05.29 svn.r3508 for OlexSys, GUI svn.r5506)
;
_audit_update_record
;
2021-11-01 deposited with the CCDC.	2024-04-11 downloaded from the CCDC.
;
_cell_angle_alpha 90
_cell_angle_beta 99.946(3)
_cell_angle_gamma 90
_cell_formula_units_Z 8
_cell_length_a 17.1404(17)
_cell_length_b 28.846(3)
_cell_length_c 11.2819(10)
_cell_measurement_reflns_used 9989
_cell_measurement_temperature 170(2)
_cell_measurement_theta_max 24.45
_cell_measurement_theta_min 2.31
_cell_volume 5494.3(9)
_computing_cell_refinement 'SAINT V8.40B (Bruker Nano, Inc., 2019)'
_computing_data_collection 'Bruker Instrument Service vV6.2.14'
_computing_data_reduction 'SAINT V8.40B (Bruker Nano, Inc., 2019)'
_computing_molecular_graphics 'Olex2 (Dolomanov et al., 2009)'
_computing_publication_material 'Olex2 (Dolomanov et al., 2009)'
_computing_structure_refinement 'ShelXL (Sheldrick, 2015)'
_computing_structure_solution 'ShelXT (Sheldrick, 2015)'
_diffrn_ambient_temperature 170.0
_diffrn_measured_fraction_theta_full 0.991
_diffrn_measured_fraction_theta_max 0.996
_diffrn_measurement_device_type 'zju Bruker D8 Venture Ims3.0'
_diffrn_measurement_method '\f and \w scans'
_diffrn_radiation_type MoK\a
_diffrn_radiation_wavelength 0.71073
_diffrn_reflns_av_unetI/netI 0.0512
_diffrn_reflns_Laue_measured_fraction_full 0.991
_diffrn_reflns_Laue_measured_fraction_max 0.996
_diffrn_reflns_limit_h_max 20
_diffrn_reflns_limit_h_min -20
_diffrn_reflns_limit_k_max 34
_diffrn_reflns_limit_k_min -34
_diffrn_reflns_limit_l_max 13
_diffrn_reflns_limit_l_min -4
_diffrn_reflns_number 9613
_diffrn_reflns_point_group_measured_fraction_full 0.991
_diffrn_reflns_point_group_measured_fraction_max 0.996
_diffrn_reflns_theta_full 25.010
_diffrn_reflns_theta_max 25.010
_diffrn_reflns_theta_min 1.857
_diffrn_standards_number 0
_exptl_absorpt_coefficient_mu 0.079
_exptl_absorpt_correction_T_max 0.7451
_exptl_absorpt_correction_T_min 0.6663
_exptl_absorpt_correction_type multi-scan
_exptl_absorpt_process_details
;
SADABS-2016/2 (Bruker,2016/2) was used for absorption correction.
wR2(int) was 0.1720 before and 0.0764 after correction.
The Ratio of minimum to maximum transmission is 0.8942.
The \l/2 correction factor is Not present.
;
_exptl_crystal_colour colourless
_exptl_crystal_colour_primary colourless
_exptl_crystal_density_diffrn 1.183
_exptl_crystal_description block
_exptl_crystal_F_000 2096
_exptl_crystal_size_max 0.18
_exptl_crystal_size_mid 0.12
_exptl_crystal_size_min 0.09
_refine_diff_density_max 0.552
_refine_diff_density_min -0.358
_refine_diff_density_rms 0.071
_refine_ls_extinction_method none
_refine_ls_goodness_of_fit_ref 1.027
_refine_ls_hydrogen_treatment constr
_refine_ls_matrix_type full
_refine_ls_number_parameters 716
_refine_ls_number_reflns 9613
_refine_ls_number_restraints 129
_refine_ls_restrained_S_all 1.026
_refine_ls_R_factor_all 0.1079
_refine_ls_R_factor_gt 0.0809
_refine_ls_shift/su_max 0.002
_refine_ls_shift/su_mean 0.000
_refine_ls_structure_factor_coef Fsqd
_refine_ls_weighting_details 'w=1/[\s^2^(Fo^2^)+(0.1799P)^2^+2.8220P] where P=(Fo^2^+2Fc^2^)/3'
_refine_ls_weighting_scheme calc
_refine_ls_wR_factor_gt 0.2435
_refine_ls_wR_factor_ref 0.2754
_reflns_Friedel_coverage 0.000
_reflns_number_gt 6983
_reflns_number_total 9613
_reflns_threshold_expression 'I > 2\s(I)'
_cod_data_source_file d4sc00034j2.cif
_cod_data_source_block mo_210128_syl_8_41_0ma_tw
_cod_depositor_comments 'Adding full bibliography for 1571479--1571480.cif.'
_cod_database_code 1571480
_shelx_shelxl_version_number 2018/3
_shelx_space_group_comment
;
The symmetry employed for this shelxl refinement is uniquely defined
by the following loop, which should always be used as a source of
symmetry information in preference to the above space-group names.
They are only intended as comments.
;
_shelx_estimated_absorpt_t_max 0.993
_shelx_estimated_absorpt_t_min 0.986
_olex2_refinement_description
;
1. Twinned data refinement
 Scales: 0.791(3)
 0.209(3)
2. Fixed Uiso
 At 1.2 times of:
  All C(H) groups, All C(H,H) groups, All C(H,H,H,H) groups
 At 1.5 times of:
  All C(H,H,H) groups
3. Restrained distances
 C56-C57 \\sim C56-C57A
 with sigma of 0.02
 C57-C58 \\sim C57A-C58A
 with sigma of 0.02
 C56-C58 \\sim C56-C58A
 with sigma of 0.04
4. Uiso/Uaniso restraints and constraints
O4 \\sim O5 \\sim C19 \\sim C20 \\sim B1 \\sim C21 \\sim C22 \\sim C23 \\sim
C24 \\sim C21A \\sim C22A \\sim C23A \\sim C24A: within 1.7A with sigma of 0.02
and sigma for terminal atoms of 0.04
C55 \\sim C56 \\sim C57 \\sim C58: within 1.7A with sigma of 0.02 and sigma for
terminal atoms of 0.04
C56 \\sim C57A \\sim C58A \\sim C57 \\sim C58: within 1.7A with sigma of 0.02
and sigma for terminal atoms of 0.04
Uanis(C22) = Uanis(C22A)
5. Others
 Sof(C23A)=Sof(H23D)=Sof(H23E)=Sof(H23F)=Sof(C24A)=Sof(H24D)=Sof(H24E)=
 Sof(H24F)=1-FVAR(1)
 Sof(C23)=Sof(H23A)=Sof(H23B)=Sof(H23C)=Sof(C24)=Sof(H24A)=Sof(H24B)=Sof(H24C)=
 FVAR(1)
 Sof(C21A)=Sof(H21D)=Sof(H21E)=Sof(H21F)=Sof(C22A)=Sof(H22D)=Sof(H22E)=
 Sof(H22F)=1-FVAR(2)
 Sof(C21)=Sof(H21A)=Sof(H21B)=Sof(H21C)=Sof(C22)=Sof(H22A)=Sof(H22B)=Sof(H22C)=
 FVAR(2)
 Sof(H56A)=Sof(H56B)=Sof(C57A)=Sof(H57A)=Sof(H57B)=Sof(C58A)=Sof(H58A)=
 Sof(H58B)=Sof(H58C)=1-FVAR(3)
 Sof(H56C)=Sof(H56D)=Sof(C57)=Sof(H57C)=Sof(H57D)=Sof(C58)=Sof(H58D)=Sof(H58E)=
 Sof(H58F)=FVAR(3)
6.a Ternary CH refined with riding coordinates:
 C12(H12), C13(H13), C41(H41), C42(H42)
6.b Secondary CH2 refined with riding coordinates:
 C9(H9A,H9B), C14(H14A,H14B), C25(H25A,H25B), C26(H26A,H26B), C27(H27A,H27B),
 C28(H28A,H28B), C38(H38A,H38B), C43(H43A,H43B), C54(H54A,H54B), C55(H55A,H55B),
  C56(H56C,H56D), C56(H56A,H56B), C57A(H57A,H57B), C57(H57C,H57D)
6.c Aromatic/amide H refined with riding coordinates:
 C1(H1), C2(H2), C3(H3), C4(H4), C7(H7), C8(H8), C10(H10), C30(H30), C31(H31),
 C32(H32), C33(H33), C36(H36), C37(H37), C39(H39)
6.d Idealised Me refined as rotating group:
 C29(H29A,H29B,H29C), C21(H21A,H21B,H21C), C22(H22A,H22B,H22C), C23(H23A,H23B,
 H23C), C24(H24A,H24B,H24C), C21A(H21D,H21E,H21F), C22A(H22D,H22E,H22F),
 C23A(H23D,H23E,H23F), C24A(H24D,H24E,H24F), C50(H50A,H50B,H50C), C51(H51A,H51B,
 H51C), C52(H52A,H52B,H52C), C53(H53A,H53B,H53C), C58A(H58A,H58B,H58C),
 C58(H58D,H58E,H58F)
;
_olex2_submission_special_instructions 'No special instructions were received'

loop_
_space_group_symop_operation_xyz
'x, y, z'
'-x, y+1/2, -z+1/2'
'-x, -y, -z'
'x, -y-1/2, z-1/2'

loop_
_atom_site_label
_atom_site_type_symbol
_atom_site_fract_x
_atom_site_fract_y
_atom_site_fract_z
_atom_site_U_iso_or_equiv
_atom_site_adp_type
_atom_site_occupancy
_atom_site_site_symmetry_order
_atom_site_calc_flag
_atom_site_refinement_flags_posn
_atom_site_refinement_flags_adp
_atom_site_refinement_flags_occupancy
_atom_site_disorder_assembly
_atom_site_disorder_group
O1 O 0.24931(13) 0.72511(9) 0.3477(2) 0.0440(6) Uani 1 1 d . . . . .
O2 O 0.12297(13) 0.73370(9) 0.2642(2) 0.0402(6) Uani 1 1 d . . . . .
O3 O -0.00877(16) 0.73571(13) 0.2259(3) 0.0659(9) Uani 1 1 d . . . . .
O4 O 0.01062(16) 0.55812(9) 0.3635(3) 0.0526(7) Uani 1 1 d . U . . .
O5 O -0.08679(17) 0.61103(11) 0.3487(4) 0.0848(12) Uani 1 1 d . U . . .
N1 N 0.21873(17) 0.64424(11) 0.8426(2) 0.0395(7) Uani 1 1 d . . . . .
C1 C 0.0740(3) 0.65356(14) 1.0324(4) 0.0544(11) Uani 1 1 d . . . . .
H1 H 0.073860 0.660137 1.114822 0.065 Uiso 1 1 calc R . . . .
C2 C 0.0037(3) 0.64405(15) 0.9550(4) 0.0595(11) Uani 1 1 d . . . . .
H2 H -0.044708 0.644077 0.985239 0.071 Uiso 1 1 calc R . . . .
C3 C 0.0030(3) 0.63444(15) 0.8335(4) 0.0558(10) Uani 1 1 d . . . . .
H3 H -0.045971 0.628311 0.782122 0.067 Uiso 1 1 calc R . . . .
C4 C 0.0718(2) 0.63374(14) 0.7874(4) 0.0466(9) Uani 1 1 d . . . . .
H4 H 0.071359 0.627140 0.704798 0.056 Uiso 1 1 calc R . . . .
C5 C 0.1421(2) 0.64291(12) 0.8644(3) 0.0388(8) Uani 1 1 d . . . . .
C6 C 0.1447(2) 0.65333(13) 0.9877(3) 0.0446(9) Uani 1 1 d . . . . .
C7 C 0.2265(3) 0.66172(15) 1.0369(3) 0.0523(10) Uani 1 1 d . . . . .
H7 H 0.247152 0.669961 1.117750 0.063 Uiso 1 1 calc R . . . .
C8 C 0.2687(2) 0.65575(13) 0.9472(3) 0.0446(9) Uani 1 1 d . . . . .
H8 H 0.324533 0.659028 0.955262 0.053 Uiso 1 1 calc R . . . .
C9 C 0.2416(2) 0.63604(13) 0.7256(3) 0.0384(8) Uani 1 1 d . . . . .
H9A H 0.214506 0.607946 0.688591 0.046 Uiso 1 1 calc R . . . .
H9B H 0.299458 0.630643 0.736399 0.046 Uiso 1 1 calc R . . . .
C10 C 0.22000(18) 0.67687(11) 0.6437(3) 0.0315(7) Uani 1 1 d . . . . .
H10 H 0.244290 0.705576 0.669630 0.038 Uiso 1 1 calc R . . . .
C11 C 0.17060(17) 0.67722(11) 0.5389(3) 0.0275(7) Uani 1 1 d . . . . .
C12 C 0.14879(18) 0.72330(11) 0.4754(3) 0.0295(7) Uani 1 1 d . . . . .
H12 H 0.169120 0.749364 0.530640 0.035 Uiso 1 1 calc R . . . .
C13 C 0.05906(18) 0.72883(12) 0.4346(3) 0.0334(7) Uani 1 1 d . . . . .
H13 H 0.040642 0.757944 0.469267 0.040 Uiso 1 1 calc R . . . .
C14 C 0.01157(19) 0.68734(12) 0.4694(3) 0.0373(8) Uani 1 1 d . . . . .
H14A H 0.009332 0.688911 0.556390 0.045 Uiso 1 1 calc R . . . .
H14B H -0.043348 0.689023 0.424526 0.045 Uiso 1 1 calc R . . . .
C15 C 0.04825(19) 0.64178(12) 0.4421(3) 0.0326(7) Uani 1 1 d . . . . .
C16 C 0.12705(18) 0.63689(11) 0.4778(3) 0.0281(7) Uani 1 1 d . . . . .
C17 C 0.18201(19) 0.72734(11) 0.3622(3) 0.0322(7) Uani 1 1 d . . . . .
C18 C 0.0496(2) 0.73318(13) 0.3004(3) 0.0391(8) Uani 1 1 d . . . . .
C19 C -0.1256(3) 0.56615(17) 0.3186(6) 0.0835(18) Uani 1 1 d . U . . .
C20 C -0.0578(3) 0.53667(17) 0.2880(4) 0.0663(13) Uani 1 1 d . U . . .
C25 C 0.1738(2) 0.59422(11) 0.4534(3) 0.0337(7) Uani 1 1 d . . . . .
H25A H 0.144098 0.566115 0.469330 0.040 Uiso 1 1 calc R . . . .
H25B H 0.225045 0.594002 0.509506 0.040 Uiso 1 1 calc R . . . .
C26 C 0.1894(2) 0.59250(13) 0.3242(3) 0.0424(8) Uani 1 1 d . . . . .
H26A H 0.138349 0.592697 0.267772 0.051 Uiso 1 1 calc R . . . .
H26B H 0.219598 0.620398 0.308123 0.051 Uiso 1 1 calc R . . . .
C27 C 0.2359(3) 0.54939(17) 0.3028(4) 0.0694(13) Uani 1 1 d . . . . .
H27A H 0.285393 0.548948 0.362786 0.083 Uiso 1 1 calc R . . . .
H27B H 0.204474 0.521899 0.318071 0.083 Uiso 1 1 calc R . . . .
C28 C 0.2570(4) 0.5446(2) 0.1814(5) 0.0843(16) Uani 1 1 d . . . . .
H28A H 0.279810 0.574188 0.158878 0.101 Uiso 1 1 calc R . . . .
H28B H 0.298126 0.520340 0.183808 0.101 Uiso 1 1 calc R . . . .
C29 C 0.1887(4) 0.5324(2) 0.0890(6) 0.102(2) Uani 1 1 d . . . . .
H29A H 0.206034 0.528791 0.011105 0.153 Uiso 1 1 calc GR . . . .
H29B H 0.148866 0.557015 0.083252 0.153 Uiso 1 1 calc GR . . . .
H29C H 0.165666 0.503176 0.110887 0.153 Uiso 1 1 calc GR . . . .
B1 B -0.0089(2) 0.60278(15) 0.3837(4) 0.0438(10) Uani 1 1 d . U . . .
C21 C -0.1558(12) 0.5495(9) 0.4198(14) 0.084(5) Uani 0.716(17) 1 d . U P A 1
H21A H -0.112534 0.546830 0.488678 0.127 Uiso 0.716(17) 1 calc GR . P A 1
H21B H -0.180041 0.518977 0.401363 0.127 Uiso 0.716(17) 1 calc GR . P A 1
H21C H -0.195773 0.571126 0.439519 0.127 Uiso 0.716(17) 1 calc GR . P A 1
C22 C -0.1872(6) 0.5700(3) 0.2008(13) 0.094(4) Uani 0.716(17) 1 d . U P A 1
H22A H -0.229160 0.591652 0.213009 0.141 Uiso 0.716(17) 1 calc GR . P A 1
H22B H -0.210197 0.539453 0.179219 0.141 Uiso 0.716(17) 1 calc GR . P A 1
H22C H -0.160967 0.581450 0.135891 0.141 Uiso 0.716(17) 1 calc GR . P A 1
C23 C -0.0568(7) 0.4849(4) 0.3242(15) 0.074(3) Uani 0.79(2) 1 d . U P B 1
H23A H -0.007135 0.470690 0.310914 0.111 Uiso 0.79(2) 1 calc GR . P B 1
H23B H -0.101596 0.468932 0.275196 0.111 Uiso 0.79(2) 1 calc GR . P B 1
H23C H -0.061151 0.482321 0.409447 0.111 Uiso 0.79(2) 1 calc GR . P B 1
C24 C -0.0354(8) 0.5373(4) 0.1612(6) 0.088(4) Uani 0.79(2) 1 d . U P B 1
H24A H -0.040097 0.568923 0.129187 0.132 Uiso 0.79(2) 1 calc GR . P B 1
H24B H -0.071081 0.516750 0.107795 0.132 Uiso 0.79(2) 1 calc GR . P B 1
H24C H 0.019338 0.526511 0.166020 0.132 Uiso 0.79(2) 1 calc GR . P B 1
C21A C -0.149(3) 0.552(2) 0.469(3) 0.076(9) Uani 0.284(17) 1 d . U P A 2
H21D H -0.100373 0.545069 0.524788 0.114 Uiso 0.284(17) 1 calc GR . P A 2
H21E H -0.184016 0.524455 0.461895 0.114 Uiso 0.284(17) 1 calc GR . P A 2
H21F H -0.176488 0.578050 0.498741 0.114 Uiso 0.284(17) 1 calc GR . P A 2
C22A C -0.2160(16) 0.5837(9) 0.266(3) 0.094(4) Uani 0.284(17) 1 d . U P A 2
H22D H -0.238248 0.598820 0.330430 0.141 Uiso 0.284(17) 1 calc GR . P A 2
H22E H -0.248867 0.556948 0.235953 0.141 Uiso 0.284(17) 1 calc GR . P A 2
H22F H -0.214895 0.605708 0.200213 0.141 Uiso 0.284(17) 1 calc GR . P A 2
C23A C -0.080(3) 0.492(2) 0.305(5) 0.076(11) Uani 0.21(2) 1 d . U P B 2
H23D H -0.037947 0.476011 0.358971 0.114 Uiso 0.21(2) 1 calc GR . P B 2
H23E H -0.090498 0.475921 0.227126 0.114 Uiso 0.21(2) 1 calc GR . P B 2
H23F H -0.128617 0.492068 0.340262 0.114 Uiso 0.21(2) 1 calc GR . P B 2
C24A C -0.088(2) 0.5604(12) 0.159(2) 0.070(9) Uani 0.21(2) 1 d . U P B 2
H24D H -0.055887 0.588055 0.151159 0.105 Uiso 0.21(2) 1 calc GR . P B 2
H24E H -0.143564 0.569309 0.152837 0.105 Uiso 0.21(2) 1 calc GR . P B 2
H24F H -0.082283 0.538356 0.095109 0.105 Uiso 0.21(2) 1 calc GR . P B 2
O6 O -0.63079(17) 0.62524(11) 0.5023(3) 0.0609(8) Uani 1 1 d . . . . .
O7 O -0.60194(14) 0.69833(9) 0.5582(2) 0.0434(6) Uani 1 1 d . . . . .
O8 O -0.57157(19) 0.77357(11) 0.5638(3) 0.0588(8) Uani 1 1 d . . . . .
O9 O -0.32413(14) 0.76558(10) 0.5050(2) 0.0426(6) Uani 1 1 d . . . . .
O10 O -0.30391(13) 0.69401(10) 0.5913(2) 0.0473(7) Uani 1 1 d . . . . .
N2 N -0.5035(2) 0.59638(12) 0.0383(3) 0.0566(9) Uani 1 1 d . . . . .
C30 C -0.6023(3) 0.55236(16) -0.2440(4) 0.0599(11) Uani 1 1 d . . . . .
H30 H -0.607263 0.561217 -0.326018 0.072 Uiso 1 1 calc R . . . .
C31 C -0.6372(3) 0.51270(18) -0.2122(5) 0.0668(12) Uani 1 1 d . . . . .
H31 H -0.667253 0.494093 -0.272995 0.080 Uiso 1 1 calc R . . . .
C32 C -0.6295(3) 0.49905(19) -0.0921(5) 0.0683(13) Uani 1 1 d . . . . .
H32 H -0.654938 0.471461 -0.072933 0.082 Uiso 1 1 calc R . . . .
C33 C -0.5858(2) 0.52465(16) -0.0001(4) 0.0576(11) Uani 1 1 d . . . . .
H33 H -0.579772 0.514996 0.081465 0.069 Uiso 1 1 calc R . . . .
C34 C -0.5514(2) 0.56464(13) -0.0323(4) 0.0469(9) Uani 1 1 d . . . . .
C35 C -0.5591(3) 0.57955(14) -0.1532(4) 0.0504(10) Uani 1 1 d . . . . .
C36 C -0.5165(4) 0.62210(16) -0.1510(4) 0.0718(14) Uani 1 1 d . . . . .
H36 H -0.511615 0.640920 -0.218405 0.086 Uiso 1 1 calc R . . . .
C37 C -0.4844(4) 0.63064(16) -0.0353(5) 0.0722(14) Uani 1 1 d . . . . .
H37 H -0.452833 0.656920 -0.008548 0.087 Uiso 1 1 calc R . . . .
C38 C -0.4827(3) 0.59554(15) 0.1681(4) 0.0552(10) Uani 1 1 d . . . . .
H38A H -0.429058 0.608739 0.192667 0.066 Uiso 1 1 calc R . . . .
H38B H -0.481621 0.563035 0.196552 0.066 Uiso 1 1 calc R . . . .
C39 C -0.5410(2) 0.62282(13) 0.2261(3) 0.0450(9) Uani 1 1 d . . . . .
H39 H -0.595216 0.620054 0.190470 0.054 Uiso 1 1 calc R . . . .
C40 C -0.5248(2) 0.65029(12) 0.3214(3) 0.0364(8) Uani 1 1 d . . . . .
C41 C -0.59156(18) 0.67890(12) 0.3566(3) 0.0352(7) Uani 1 1 d . . . . .
H41 H -0.639665 0.676459 0.292676 0.042 Uiso 1 1 calc R . . . .
C42 C -0.56903(17) 0.73016(12) 0.3788(3) 0.0309(7) Uani 1 1 d . . . . .
H42 H -0.606635 0.750048 0.323037 0.037 Uiso 1 1 calc R . . . .
C43 C -0.48369(18) 0.74104(12) 0.3630(3) 0.0338(7) Uani 1 1 d . . . . .
H43A H -0.480784 0.742400 0.276169 0.041 Uiso 1 1 calc R . . . .
H43B H -0.467877 0.771697 0.398717 0.041 Uiso 1 1 calc R . . . .
C44 C -0.42717(17) 0.70414(12) 0.4234(3) 0.0324(7) Uani 1 1 d . . . . .
C45 C -0.44656(19) 0.65970(12) 0.3980(3) 0.0354(7) Uani 1 1 d . . . . .
C46 C -0.61098(19) 0.66276(14) 0.4753(3) 0.0411(8) Uani 1 1 d . . . . .
C47 C -0.5802(2) 0.73867(14) 0.5061(3) 0.0395(8) Uani 1 1 d . . . . .
C48 C -0.2622(2) 0.77144(17) 0.6114(3) 0.0478(10) Uani 1 1 d . . . . .
C49 C -0.2332(2) 0.72079(17) 0.6374(3) 0.0498(10) Uani 1 1 d . . . . .
C50 C -0.1998(3) 0.8050(2) 0.5837(4) 0.0652(13) Uani 1 1 d . . . . .
H50A H -0.173219 0.791830 0.521195 0.098 Uiso 1 1 calc GR . . . .
H50B H -0.160843 0.810536 0.656695 0.098 Uiso 1 1 calc GR . . . .
H50C H -0.225064 0.834382 0.555179 0.098 Uiso 1 1 calc GR . . . .
C51 C -0.3033(2) 0.7915(2) 0.7085(4) 0.0620(12) Uani 1 1 d . . . . .
H51A H -0.331487 0.819918 0.678628 0.093 Uiso 1 1 calc GR . . . .
H51B H -0.263879 0.798791 0.779840 0.093 Uiso 1 1 calc GR . . . .
H51C H -0.341239 0.768904 0.729872 0.093 Uiso 1 1 calc GR . . . .
C52 C -0.1701(2) 0.7061(2) 0.5648(4) 0.0642(13) Uani 1 1 d . . . . .
H52A H -0.162737 0.672427 0.570701 0.096 Uiso 1 1 calc GR . . . .
H52B H -0.119982 0.721606 0.596645 0.096 Uiso 1 1 calc GR . . . .
H52C H -0.187006 0.714797 0.480271 0.096 Uiso 1 1 calc GR . . . .
C53 C -0.2062(2) 0.7095(2) 0.7691(4) 0.0687(14) Uani 1 1 d . . . . .
H53A H -0.249404 0.715677 0.813520 0.103 Uiso 1 1 calc GR . . . .
H53B H -0.160364 0.728731 0.801484 0.103 Uiso 1 1 calc GR . . . .
H53C H -0.191362 0.676673 0.777453 0.103 Uiso 1 1 calc GR . . . .
C54 C -0.3974(3) 0.61838(15) 0.4502(4) 0.0531(10) Uani 1 1 d . . . . .
H54A H -0.340706 0.627116 0.466194 0.064 Uiso 1 1 calc R . . . .
H54B H -0.404135 0.592746 0.390991 0.064 Uiso 1 1 calc R . . . .
C55 C -0.4221(4) 0.6018(2) 0.5672(6) 0.097(2) Uani 1 1 d . U . . .
H55A H -0.478367 0.592157 0.550636 0.117 Uiso 1 1 calc R . . . .
H55B H -0.417109 0.627790 0.625403 0.117 Uiso 1 1 calc R . . . .
C56 C -0.3704(5) 0.5606(3) 0.6235(8) 0.134(3) Uani 1 1 d D U . . .
H56C H -0.358047 0.540109 0.558812 0.160 Uiso 0.736(9) 1 calc R . P C -1
H56D H -0.399973 0.542272 0.675219 0.160 Uiso 0.736(9) 1 calc R . P C -1
H56A H -0.339865 0.570321 0.702157 0.160 Uiso 0.264(9) 1 calc R . P C -2
H56B H -0.332090 0.552469 0.570431 0.160 Uiso 0.264(9) 1 calc R . P C -2
B2 B -0.3501(2) 0.72115(16) 0.5077(3) 0.0369(9) Uani 1 1 d . . . . .
C57A C -0.4220(17) 0.5155(10) 0.643(3) 0.152(9) Uani 0.264(9) 1 d D U P C -2
H57A H -0.384079 0.490025 0.667635 0.183 Uiso 0.264(9) 1 calc R . P C -2
H57B H -0.448720 0.522120 0.711783 0.183 Uiso 0.264(9) 1 calc R . P C -2
C58A C -0.486(2) 0.4962(13) 0.540(3) 0.127(12) Uani 0.264(9) 1 d D U P C -2
H58A H -0.484299 0.513300 0.465604 0.191 Uiso 0.264(9) 1 calc GR . P C -2
H58B H -0.538588 0.499825 0.562418 0.191 Uiso 0.264(9) 1 calc GR . P C -2
H58C H -0.475995 0.463262 0.527772 0.191 Uiso 0.264(9) 1 calc GR . P C -2
C57 C -0.2892(7) 0.5796(4) 0.7025(10) 0.128(4) Uani 0.736(9) 1 d D U P C -1
H57C H -0.249376 0.554444 0.711088 0.153 Uiso 0.736(9) 1 calc R . P C -1
H57D H -0.268927 0.605291 0.658088 0.153 Uiso 0.736(9) 1 calc R . P C -1
C58 C -0.2973(10) 0.5972(5) 0.8299(9) 0.167(6) Uani 0.736(9) 1 d D U P C -1
H58D H -0.324000 0.627367 0.823165 0.250 Uiso 0.736(9) 1 calc GR . P C -1
H58E H -0.244484 0.600442 0.879004 0.250 Uiso 0.736(9) 1 calc GR . P C -1
H58F H -0.328348 0.574942 0.867969 0.250 Uiso 0.736(9) 1 calc GR . P C -1

loop_
_atom_site_aniso_label
_atom_site_aniso_U_11
_atom_site_aniso_U_22
_atom_site_aniso_U_33
_atom_site_aniso_U_23
_atom_site_aniso_U_13
_atom_site_aniso_U_12
O1 0.0252(12) 0.0586(16) 0.0497(15) 0.0137(12) 0.0105(11) 0.0020(10)
O2 0.0289(12) 0.0577(15) 0.0329(13) 0.0111(11) 0.0021(10) -0.0006(11)
O3 0.0310(14) 0.098(2) 0.0615(19) 0.0237(17) -0.0111(14) 0.0021(14)
O4 0.0509(15) 0.0472(16) 0.0591(17) -0.0133(13) 0.0082(13) -0.0247(12)
O5 0.0411(16) 0.0506(18) 0.146(3) 0.010(2) -0.0297(19) -0.0176(14)
N1 0.0418(16) 0.0465(17) 0.0290(15) 0.0027(13) 0.0026(12) 0.0018(13)
C1 0.082(3) 0.042(2) 0.045(2) 0.0077(18) 0.028(2) 0.010(2)
C2 0.061(3) 0.054(2) 0.070(3) 0.015(2) 0.030(2) 0.006(2)
C3 0.052(2) 0.057(3) 0.061(3) 0.008(2) 0.015(2) -0.0031(19)
C4 0.048(2) 0.049(2) 0.042(2) 0.0017(17) 0.0077(17) -0.0052(17)
C5 0.046(2) 0.0373(18) 0.0338(18) 0.0037(15) 0.0084(15) 0.0013(15)
C6 0.065(2) 0.0371(19) 0.0327(18) 0.0074(15) 0.0117(17) 0.0077(17)
C7 0.068(3) 0.055(2) 0.0306(19) 0.0037(17) -0.0003(18) 0.004(2)
C8 0.047(2) 0.050(2) 0.0321(18) 0.0046(16) -0.0076(16) 0.0012(17)
C9 0.0393(18) 0.046(2) 0.0286(17) 0.0016(15) 0.0018(14) 0.0058(15)
C10 0.0279(15) 0.0330(16) 0.0344(17) -0.0024(13) 0.0077(13) -0.0021(12)
C11 0.0247(15) 0.0332(16) 0.0263(15) -0.0027(13) 0.0088(12) -0.0014(12)
C12 0.0253(15) 0.0298(16) 0.0326(17) -0.0029(13) 0.0025(13) -0.0024(12)
C13 0.0232(15) 0.0348(17) 0.0423(19) -0.0052(14) 0.0057(14) 0.0023(13)
C14 0.0247(15) 0.046(2) 0.0428(19) -0.0037(16) 0.0095(14) -0.0031(14)
C15 0.0306(16) 0.0387(18) 0.0295(16) -0.0004(14) 0.0081(13) -0.0049(13)
C16 0.0290(15) 0.0312(16) 0.0251(15) -0.0009(12) 0.0072(12) -0.0023(12)
C17 0.0276(17) 0.0328(17) 0.0347(18) 0.0039(13) 0.0014(13) -0.0001(13)
C18 0.0264(17) 0.043(2) 0.046(2) 0.0058(16) 0.0006(15) -0.0004(14)
C19 0.059(3) 0.056(3) 0.118(4) 0.017(3) -0.033(3) -0.037(2)
C20 0.074(3) 0.062(3) 0.056(3) -0.003(2) -0.008(2) -0.041(2)
C25 0.0371(17) 0.0311(16) 0.0346(17) -0.0029(14) 0.0111(14) -0.0011(13)
C26 0.048(2) 0.044(2) 0.0376(19) -0.0044(16) 0.0140(16) 0.0023(16)
C27 0.089(3) 0.061(3) 0.065(3) -0.010(2) 0.031(3) 0.017(2)
C28 0.106(4) 0.078(4) 0.077(4) -0.014(3) 0.035(3) 0.009(3)
C29 0.120(5) 0.080(4) 0.108(5) -0.025(4) 0.030(4) -0.008(4)
B1 0.039(2) 0.045(2) 0.045(2) 0.0058(19) 0.0003(18) -0.0155(18)
C21 0.053(5) 0.095(7) 0.106(13) -0.014(11) 0.015(9) -0.030(4)
C22 0.059(5) 0.060(5) 0.140(10) 0.010(5) -0.047(6) -0.022(4)
C23 0.067(6) 0.047(5) 0.099(7) -0.001(4) -0.011(5) -0.032(5)
C24 0.107(8) 0.101(7) 0.055(4) -0.022(4) 0.008(4) -0.060(6)
C21A 0.068(17) 0.085(17) 0.08(2) 0.00(2) 0.037(19) -0.033(14)
C22A 0.059(5) 0.060(5) 0.140(10) 0.010(5) -0.047(6) -0.022(4)
C23A 0.08(2) 0.078(19) 0.069(18) -0.002(16) 0.012(18) -0.007(18)
C24A 0.088(18) 0.078(16) 0.044(11) -0.013(11) 0.009(12) -0.037(14)
O6 0.0507(16) 0.0579(18) 0.079(2) 0.0131(15) 0.0243(15) -0.0104(14)
O7 0.0342(12) 0.0630(17) 0.0344(13) 0.0045(12) 0.0098(10) 0.0008(11)
O8 0.0655(19) 0.0626(19) 0.0490(17) -0.0186(15) 0.0114(14) -0.0011(14)
O9 0.0304(12) 0.0642(17) 0.0317(13) -0.0014(12) 0.0009(10) -0.0077(11)
O10 0.0254(12) 0.0737(18) 0.0406(14) 0.0114(13) -0.0003(10) 0.0047(11)
N2 0.086(3) 0.0396(18) 0.0479(19) -0.0055(15) 0.0220(18) 0.0050(17)
C30 0.059(3) 0.063(3) 0.057(3) -0.008(2) 0.011(2) 0.019(2)
C31 0.050(2) 0.074(3) 0.073(3) -0.013(3) 0.004(2) 0.001(2)
C32 0.047(2) 0.077(3) 0.082(3) 0.003(3) 0.015(2) -0.006(2)
C33 0.053(2) 0.062(3) 0.063(3) 0.002(2) 0.022(2) 0.001(2)
C34 0.053(2) 0.043(2) 0.049(2) -0.0051(17) 0.0204(18) 0.0125(17)
C35 0.062(2) 0.044(2) 0.048(2) -0.0003(18) 0.0190(19) 0.0148(18)
C36 0.125(5) 0.045(2) 0.048(3) 0.000(2) 0.024(3) -0.002(3)
C37 0.112(4) 0.045(2) 0.063(3) -0.004(2) 0.026(3) -0.009(2)
C38 0.071(3) 0.047(2) 0.050(2) -0.0071(19) 0.016(2) 0.009(2)
C39 0.051(2) 0.039(2) 0.046(2) -0.0057(17) 0.0104(17) -0.0036(16)
C40 0.0357(18) 0.0392(18) 0.0354(18) 0.0031(15) 0.0088(14) 0.0017(14)
C41 0.0232(15) 0.0451(19) 0.0354(18) -0.0039(15) 0.0002(13) -0.0007(13)
C42 0.0211(15) 0.0418(18) 0.0284(16) 0.0005(14) 0.0001(12) 0.0027(13)
C43 0.0216(15) 0.0432(19) 0.0355(18) 0.0056(15) 0.0021(13) 0.0014(13)
C44 0.0213(14) 0.047(2) 0.0289(16) 0.0039(14) 0.0048(12) 0.0047(13)
C45 0.0295(16) 0.046(2) 0.0322(17) 0.0050(15) 0.0083(13) 0.0082(14)
C46 0.0212(16) 0.053(2) 0.050(2) 0.0051(18) 0.0078(15) -0.0008(14)
C47 0.0275(17) 0.054(2) 0.0359(19) -0.0051(17) 0.0016(14) 0.0014(15)
C48 0.0285(18) 0.086(3) 0.0278(18) -0.0102(18) 0.0022(14) -0.0029(18)
C49 0.0248(17) 0.092(3) 0.0307(18) -0.0026(19) 0.0005(14) 0.0053(18)
C50 0.051(2) 0.098(4) 0.046(2) -0.015(2) 0.0067(19) -0.027(2)
C51 0.042(2) 0.102(4) 0.041(2) -0.015(2) 0.0057(18) 0.011(2)
C52 0.0264(18) 0.116(4) 0.049(2) -0.026(3) 0.0029(17) 0.009(2)
C53 0.038(2) 0.126(4) 0.039(2) 0.003(3) -0.0019(18) 0.014(2)
C54 0.050(2) 0.052(2) 0.057(2) 0.0095(19) 0.0089(19) 0.0196(18)
C55 0.085(4) 0.106(4) 0.108(4) 0.069(4) 0.038(3) 0.046(3)
C56 0.131(6) 0.124(6) 0.149(6) 0.088(5) 0.033(5) 0.051(5)
B2 0.0216(17) 0.063(3) 0.0275(19) 0.0037(17) 0.0071(15) 0.0066(16)
C57A 0.134(16) 0.140(16) 0.186(18) 0.081(15) 0.034(15) 0.052(14)
C58A 0.11(2) 0.100(19) 0.16(3) -0.01(2) 0.01(2) -0.006(17)
C57 0.156(9) 0.109(7) 0.116(7) 0.039(6) 0.021(7) 0.063(7)
C58 0.237(15) 0.186(13) 0.080(6) 0.028(7) 0.035(8) 0.107(11)

loop_
_atom_type_symbol
_atom_type_description
_atom_type_scat_dispersion_real
_atom_type_scat_dispersion_imag
_atom_type_scat_source
C C 0.0033 0.0016 'International Tables Vol C Tables 4.2.6.8 and 6.1.1.4'
H H 0.0000 0.0000 'International Tables Vol C Tables 4.2.6.8 and 6.1.1.4'
B B 0.0013 0.0007 'International Tables Vol C Tables 4.2.6.8 and 6.1.1.4'
N N 0.0061 0.0033 'International Tables Vol C Tables 4.2.6.8 and 6.1.1.4'
O O 0.0106 0.0060 'International Tables Vol C Tables 4.2.6.8 and 6.1.1.4'

loop_
_geom_angle_atom_site_label_1
_geom_angle_atom_site_label_2
_geom_angle_atom_site_label_3
_geom_angle
_geom_angle_site_symmetry_1
_geom_angle_site_symmetry_3
_geom_angle_publ_flag
C17 O2 C18 109.9(3) . . ?
B1 O4 C20 107.6(3) . . ?
B1 O5 C19 107.4(4) . . ?
C5 N1 C9 124.8(3) . . ?
C8 N1 C5 109.0(3) . . ?
C8 N1 C9 126.2(3) . . ?
C2 C1 H1 120.4 . . ?
C2 C1 C6 119.2(4) . . ?
C6 C1 H1 120.4 . . ?
C1 C2 H2 119.5 . . ?
C1 C2 C3 121.1(4) . . ?
C3 C2 H2 119.5 . . ?
C2 C3 H3 119.6 . . ?
C4 C3 C2 120.9(4) . . ?
C4 C3 H3 119.6 . . ?
C3 C4 H4 120.9 . . ?
C3 C4 C5 118.2(4) . . ?
C5 C4 H4 120.9 . . ?
N1 C5 C4 130.3(3) . . ?
N1 C5 C6 107.5(3) . . ?
C4 C5 C6 122.2(4) . . ?
C1 C6 C5 118.4(4) . . ?
C1 C6 C7 135.4(4) . . ?
C5 C6 C7 106.1(3) . . ?
C6 C7 H7 126.2 . . ?
C8 C7 C6 107.6(3) . . ?
C8 C7 H7 126.2 . . ?
N1 C8 H8 125.1 . . ?
C7 C8 N1 109.8(3) . . ?
C7 C8 H8 125.1 . . ?
N1 C9 H9A 109.5 . . ?
N1 C9 H9B 109.5 . . ?
N1 C9 C10 110.7(3) . . ?
H9A C9 H9B 108.1 . . ?
C10 C9 H9A 109.5 . . ?
C10 C9 H9B 109.5 . . ?
C9 C10 H10 116.4 . . ?
C11 C10 C9 127.1(3) . . ?
C11 C10 H10 116.4 . . ?
C10 C11 C12 119.4(3) . . ?
C10 C11 C16 126.7(3) . . ?
C16 C11 C12 113.7(3) . . ?
C11 C12 H12 109.4 . . ?
C11 C12 C13 112.5(3) . . ?
C13 C12 H12 109.4 . . ?
C17 C12 C11 111.8(3) . . ?
C17 C12 H12 109.4 . . ?
C17 C12 C13 104.3(3) . . ?
C12 C13 H13 109.7 . . ?
C12 C13 C14 113.0(3) . . ?
C14 C13 H13 109.7 . . ?
C18 C13 C12 103.8(3) . . ?
C18 C13 H13 109.7 . . ?
C18 C13 C14 110.7(3) . . ?
C13 C14 H14A 109.3 . . ?
C13 C14 H14B 109.3 . . ?
H14A C14 H14B 108.0 . . ?
C15 C14 C13 111.6(3) . . ?
C15 C14 H14A 109.3 . . ?
C15 C14 H14B 109.3 . . ?
C14 C15 B1 117.4(3) . . ?
C16 C15 C14 117.4(3) . . ?
C16 C15 B1 125.0(3) . . ?
C11 C16 C25 118.7(3) . . ?
C15 C16 C11 117.0(3) . . ?
C15 C16 C25 124.2(3) . . ?
O1 C17 O2 119.4(3) . . ?
O1 C17 C12 129.4(3) . . ?
O2 C17 C12 111.2(3) . . ?
O2 C18 C13 110.6(3) . . ?
O3 C18 O2 119.0(3) . . ?
O3 C18 C13 130.4(3) . . ?
O5 C19 C20 102.2(4) . . ?
O5 C19 C22 110.4(5) . . ?
O5 C19 C21A 98.6(17) . . ?
O5 C19 C22A 100.0(9) . . ?
C20 C19 C22 106.2(8) . . ?
C20 C19 C21A 112(2) . . ?
C20 C19 C22A 143.0(15) . . ?
C21 C19 O5 109.1(10) . . ?
C21 C19 C20 113.1(11) . . ?
C21 C19 C22 115.2(10) . . ?
C22A C19 C21A 93(2) . . ?
O4 C20 C19 101.4(4) . . ?
O4 C20 C23 106.5(6) . . ?
O4 C20 C24 103.4(4) . . ?
O4 C20 C24A 116.4(10) . . ?
C19 C20 C23 116.8(7) . . ?
C19 C20 C24 121.6(7) . . ?
C19 C20 C24A 80.2(16) . . ?
C24 C20 C23 105.2(8) . . ?
C23A C20 O4 122(2) . . ?
C23A C20 C19 104(2) . . ?
C23A C20 C24A 118(2) . . ?
C16 C25 H25A 109.1 . . ?
C16 C25 H25B 109.1 . . ?
C16 C25 C26 112.6(3) . . ?
H25A C25 H25B 107.8 . . ?
C26 C25 H25A 109.1 . . ?
C26 C25 H25B 109.1 . . ?
C25 C26 H26A 109.4 . . ?
C25 C26 H26B 109.4 . . ?
H26A C26 H26B 108.0 . . ?
C27 C26 C25 111.2(3) . . ?
C27 C26 H26A 109.4 . . ?
C27 C26 H26B 109.4 . . ?
C26 C27 H27A 108.2 . . ?
C26 C27 H27B 108.2 . . ?
H27A C27 H27B 107.4 . . ?
C28 C27 C26 116.2(4) . . ?
C28 C27 H27A 108.2 . . ?
C28 C27 H27B 108.2 . . ?
C27 C28 H28A 109.1 . . ?
C27 C28 H28B 109.1 . . ?
H28A C28 H28B 107.8 . . ?
C29 C28 C27 112.7(5) . . ?
C29 C28 H28A 109.1 . . ?
C29 C28 H28B 109.1 . . ?
C28 C29 H29A 109.5 . . ?
C28 C29 H29B 109.5 . . ?
C28 C29 H29C 109.5 . . ?
H29A C29 H29B 109.5 . . ?
H29A C29 H29C 109.5 . . ?
H29B C29 H29C 109.5 . . ?
O4 B1 C15 126.8(3) . . ?
O5 B1 O4 112.2(3) . . ?
O5 B1 C15 121.0(4) . . ?
C19 C21 H21A 109.5 . . ?
C19 C21 H21B 109.5 . . ?
C19 C21 H21C 109.5 . . ?
H21A C21 H21B 109.5 . . ?
H21A C21 H21C 109.5 . . ?
H21B C21 H21C 109.5 . . ?
C19 C22 H22A 109.5 . . ?
C19 C22 H22B 109.5 . . ?
C19 C22 H22C 109.5 . . ?
H22A C22 H22B 109.5 . . ?
H22A C22 H22C 109.5 . . ?
H22B C22 H22C 109.5 . . ?
C20 C23 H23A 109.5 . . ?
C20 C23 H23B 109.5 . . ?
C20 C23 H23C 109.5 . . ?
H23A C23 H23B 109.5 . . ?
H23A C23 H23C 109.5 . . ?
H23B C23 H23C 109.5 . . ?
C20 C24 H24A 109.5 . . ?
C20 C24 H24B 109.5 . . ?
C20 C24 H24C 109.5 . . ?
H24A C24 H24B 109.5 . . ?
H24A C24 H24C 109.5 . . ?
H24B C24 H24C 109.5 . . ?
C19 C21A H21D 109.5 . . ?
C19 C21A H21E 109.5 . . ?
C19 C21A H21F 109.5 . . ?
H21D C21A H21E 109.5 . . ?
H21D C21A H21F 109.5 . . ?
H21E C21A H21F 109.5 . . ?
C19 C22A H22D 109.5 . . ?
C19 C22A H22E 109.5 . . ?
C19 C22A H22F 109.5 . . ?
H22D C22A H22E 109.5 . . ?
H22D C22A H22F 109.5 . . ?
H22E C22A H22F 109.5 . . ?
C20 C23A H23D 109.5 . . ?
C20 C23A H23E 109.5 . . ?
C20 C23A H23F 109.5 . . ?
H23D C23A H23E 109.5 . . ?
H23D C23A H23F 109.5 . . ?
H23E C23A H23F 109.5 . . ?
C20 C24A H24D 109.5 . . ?
C20 C24A H24E 109.5 . . ?
C20 C24A H24F 109.5 . . ?
H24D C24A H24E 109.5 . . ?
H24D C24A H24F 109.5 . . ?
H24E C24A H24F 109.5 . . ?
C46 O7 C47 110.1(3) . . ?
B2 O9 C48 106.5(3) . . ?
B2 O10 C49 106.9(3) . . ?
C34 N2 C38 126.1(4) . . ?
C37 N2 C34 108.0(4) . . ?
C37 N2 C38 125.7(4) . . ?
C31 C30 H30 120.7 . . ?
C31 C30 C35 118.6(4) . . ?
C35 C30 H30 120.7 . . ?
C30 C31 H31 119.4 . . ?
C30 C31 C32 121.2(5) . . ?
C32 C31 H31 119.4 . . ?
C31 C32 H32 119.2 . . ?
C33 C32 C31 121.7(5) . . ?
C33 C32 H32 119.2 . . ?
C32 C33 H33 121.6 . . ?
C34 C33 C32 116.9(4) . . ?
C34 C33 H33 121.6 . . ?
N2 C34 C35 107.5(4) . . ?
C33 C34 N2 129.9(4) . . ?
C33 C34 C35 122.6(4) . . ?
C30 C35 C34 119.0(4) . . ?
C30 C35 C36 134.5(4) . . ?
C34 C35 C36 106.4(4) . . ?
C35 C36 H36 126.4 . . ?
C37 C36 C35 107.2(4) . . ?
C37 C36 H36 126.4 . . ?
N2 C37 H37 124.6 . . ?
C36 C37 N2 110.8(4) . . ?
C36 C37 H37 124.6 . . ?
N2 C38 H38A 109.4 . . ?
N2 C38 H38B 109.4 . . ?
N2 C38 C39 111.4(4) . . ?
H38A C38 H38B 108.0 . . ?
C39 C38 H38A 109.4 . . ?
C39 C38 H38B 109.4 . . ?
C38 C39 H39 116.5 . . ?
C40 C39 C38 127.1(4) . . ?
C40 C39 H39 116.5 . . ?
C39 C40 C41 118.4(3) . . ?
C39 C40 C45 128.4(3) . . ?
C45 C40 C41 113.1(3) . . ?
C40 C41 H41 109.7 . . ?
C40 C41 C42 112.7(3) . . ?
C42 C41 H41 109.7 . . ?
C46 C41 C40 110.9(3) . . ?
C46 C41 H41 109.7 . . ?
C46 C41 C42 103.9(3) . . ?
C41 C42 H42 109.4 . . ?
C43 C42 C41 113.3(3) . . ?
C43 C42 H42 109.4 . . ?
C47 C42 C41 104.1(3) . . ?
C47 C42 H42 109.4 . . ?
C47 C42 C43 111.0(3) . . ?
C42 C43 H43A 109.5 . . ?
C42 C43 H43B 109.5 . . ?
H43A C43 H43B 108.1 . . ?
C44 C43 C42 110.5(3) . . ?
C44 C43 H43A 109.5 . . ?
C44 C43 H43B 109.5 . . ?
C43 C44 B2 117.3(3) . . ?
C45 C44 C43 117.2(3) . . ?
C45 C44 B2 125.5(3) . . ?
C40 C45 C54 117.7(3) . . ?
C44 C45 C40 117.6(3) . . ?
C44 C45 C54 124.5(3) . . ?
O6 C46 O7 120.4(3) . . ?
O6 C46 C41 128.7(4) . . ?
O7 C46 C41 110.9(3) . . ?
O7 C47 C42 110.9(3) . . ?
O8 C47 O7 119.6(3) . . ?
O8 C47 C42 129.4(4) . . ?
O9 C48 C49 102.0(3) . . ?
O9 C48 C50 109.9(3) . . ?
O9 C48 C51 105.9(3) . . ?
C50 C48 C49 115.2(3) . . ?
C50 C48 C51 109.7(4) . . ?
C51 C48 C49 113.4(4) . . ?
O10 C49 C48 102.2(3) . . ?
O10 C49 C52 106.5(3) . . ?
O10 C49 C53 109.3(4) . . ?
C52 C49 C48 113.2(4) . . ?
C53 C49 C48 114.9(4) . . ?
C53 C49 C52 110.1(3) . . ?
C48 C50 H50A 109.5 . . ?
C48 C50 H50B 109.5 . . ?
C48 C50 H50C 109.5 . . ?
H50A C50 H50B 109.5 . . ?
H50A C50 H50C 109.5 . . ?
H50B C50 H50C 109.5 . . ?
C48 C51 H51A 109.5 . . ?
C48 C51 H51B 109.5 . . ?
C48 C51 H51C 109.5 . . ?
H51A C51 H51B 109.5 . . ?
H51A C51 H51C 109.5 . . ?
H51B C51 H51C 109.5 . . ?
C49 C52 H52A 109.5 . . ?
C49 C52 H52B 109.5 . . ?
C49 C52 H52C 109.5 . . ?
H52A C52 H52B 109.5 . . ?
H52A C52 H52C 109.5 . . ?
H52B C52 H52C 109.5 . . ?
C49 C53 H53A 109.5 . . ?
C49 C53 H53B 109.5 . . ?
C49 C53 H53C 109.5 . . ?
H53A C53 H53B 109.5 . . ?
H53A C53 H53C 109.5 . . ?
H53B C53 H53C 109.5 . . ?
C45 C54 H54A 109.4 . . ?
C45 C54 H54B 109.4 . . ?
C45 C54 C55 111.2(3) . . ?
H54A C54 H54B 108.0 . . ?
C55 C54 H54A 109.4 . . ?
C55 C54 H54B 109.4 . . ?
C54 C55 H55A 109.3 . . ?
C54 C55 H55B 109.3 . . ?
C54 C55 C56 111.6(5) . . ?
H55A C55 H55B 108.0 . . ?
C56 C55 H55A 109.3 . . ?
C56 C55 H55B 109.3 . . ?
C55 C56 H56C 109.6 . . ?
C55 C56 H56D 109.6 . . ?
C55 C56 H56A 109.1 . . ?
C55 C56 H56B 109.1 . . ?
C55 C56 C57A 112.7(12) . . ?
C55 C56 C57 110.1(7) . . ?
H56C C56 H56D 108.2 . . ?
H56A C56 H56B 107.8 . . ?
C57A C56 H56A 109.1 . . ?
C57A C56 H56B 109.1 . . ?
C57 C56 H56C 109.6 . . ?
C57 C56 H56D 109.6 . . ?
O9 B2 O10 113.7(3) . . ?
O9 B2 C44 121.8(3) . . ?
O10 B2 C44 124.5(4) . . ?
C56 C57A H57A 106.9 . . ?
C56 C57A H57B 106.9 . . ?
H57A C57A H57B 106.7 . . ?
C58A C57A C56 122(2) . . ?
C58A C57A H57A 106.9 . . ?
C58A C57A H57B 106.9 . . ?
C57A C58A H58A 109.5 . . ?
C57A C58A H58B 109.5 . . ?
C57A C58A H58C 109.5 . . ?
H58A C58A H58B 109.5 . . ?
H58A C58A H58C 109.5 . . ?
H58B C58A H58C 109.5 . . ?
C56 C57 H57C 108.6 . . ?
C56 C57 H57D 108.6 . . ?
H57C C57 H57D 107.6 . . ?
C58 C57 C56 114.6(11) . . ?
C58 C57 H57C 108.6 . . ?
C58 C57 H57D 108.6 . . ?
C57 C58 H58D 109.5 . . ?
C57 C58 H58E 109.5 . . ?
C57 C58 H58F 109.5 . . ?
H58D C58 H58E 109.5 . . ?
H58D C58 H58F 109.5 . . ?
H58E C58 H58F 109.5 . . ?

loop_
_geom_bond_atom_site_label_1
_geom_bond_atom_site_label_2
_geom_bond_distance
_geom_bond_site_symmetry_2
_geom_bond_publ_flag
O1 C17 1.194(4) . ?
O2 C17 1.376(4) . ?
O2 C18 1.388(4) . ?
O3 C18 1.192(4) . ?
O4 C20 1.462(5) . ?
O4 B1 1.360(5) . ?
O5 C19 1.469(5) . ?
O5 B1 1.347(5) . ?
N1 C5 1.377(5) . ?
N1 C8 1.373(5) . ?
N1 C9 1.460(4) . ?
C1 H1 0.9500 . ?
C1 C2 1.388(7) . ?
C1 C6 1.390(6) . ?
C2 H2 0.9500 . ?
C2 C3 1.397(6) . ?
C3 H3 0.9500 . ?
C3 C4 1.370(6) . ?
C4 H4 0.9500 . ?
C4 C5 1.384(5) . ?
C5 C6 1.416(5) . ?
C6 C7 1.436(6) . ?
C7 H7 0.9500 . ?
C7 C8 1.354(6) . ?
C8 H8 0.9500 . ?
C9 H9A 0.9900 . ?
C9 H9B 0.9900 . ?
C9 C10 1.503(5) . ?
C10 H10 0.9500 . ?
C10 C11 1.330(5) . ?
C11 C12 1.526(4) . ?
C11 C16 1.486(4) . ?
C12 H12 1.0000 . ?
C12 C13 1.536(4) . ?
C12 C17 1.490(5) . ?
C13 H13 1.0000 . ?
C13 C14 1.536(5) . ?
C13 C18 1.500(5) . ?
C14 H14A 0.9900 . ?
C14 H14B 0.9900 . ?
C14 C15 1.512(5) . ?
C15 C16 1.349(4) . ?
C15 B1 1.561(5) . ?
C16 C25 1.519(4) . ?
C19 C20 1.527(8) . ?
C19 C21 1.417(19) . ?
C19 C22 1.551(10) . ?
C19 C21A 1.86(4) . ?
C19 C22A 1.64(2) . ?
C20 C23 1.547(14) . ?
C20 C24 1.545(9) . ?
C20 C23A 1.37(6) . ?
C20 C24A 1.61(3) . ?
C25 H25A 0.9900 . ?
C25 H25B 0.9900 . ?
C25 C26 1.528(5) . ?
C26 H26A 0.9900 . ?
C26 H26B 0.9900 . ?
C26 C27 1.518(6) . ?
C27 H27A 0.9900 . ?
C27 H27B 0.9900 . ?
C27 C28 1.483(7) . ?
C28 H28A 0.9900 . ?
C28 H28B 0.9900 . ?
C28 C29 1.470(9) . ?
C29 H29A 0.9800 . ?
C29 H29B 0.9800 . ?
C29 H29C 0.9800 . ?
C21 H21A 0.9800 . ?
C21 H21B 0.9800 . ?
C21 H21C 0.9800 . ?
C22 H22A 0.9800 . ?
C22 H22B 0.9800 . ?
C22 H22C 0.9800 . ?
C23 H23A 0.9800 . ?
C23 H23B 0.9800 . ?
C23 H23C 0.9800 . ?
C24 H24A 0.9800 . ?
C24 H24B 0.9800 . ?
C24 H24C 0.9800 . ?
C21A H21D 0.9800 . ?
C21A H21E 0.9800 . ?
C21A H21F 0.9800 . ?
C22A H22D 0.9800 . ?
C22A H22E 0.9800 . ?
C22A H22F 0.9800 . ?
C23A H23D 0.9800 . ?
C23A H23E 0.9800 . ?
C23A H23F 0.9800 . ?
C24A H24D 0.9800 . ?
C24A H24E 0.9800 . ?
C24A H24F 0.9800 . ?
O6 C46 1.190(5) . ?
O7 C46 1.379(5) . ?
O7 C47 1.384(5) . ?
O8 C47 1.194(5) . ?
O9 C48 1.469(4) . ?
O9 B2 1.359(5) . ?
O10 C49 1.456(5) . ?
O10 B2 1.368(5) . ?
N2 C34 1.386(5) . ?
N2 C37 1.367(6) . ?
N2 C38 1.447(5) . ?
C30 H30 0.9500 . ?
C30 C31 1.367(7) . ?
C30 C35 1.396(6) . ?
C31 H31 0.9500 . ?
C31 C32 1.395(7) . ?
C32 H32 0.9500 . ?
C32 C33 1.384(7) . ?
C33 H33 0.9500 . ?
C33 C34 1.372(6) . ?
C34 C35 1.414(6) . ?
C35 C36 1.426(7) . ?
C36 H36 0.9500 . ?
C36 C37 1.349(7) . ?
C37 H37 0.9500 . ?
C38 H38A 0.9900 . ?
C38 H38B 0.9900 . ?
C38 C39 1.507(5) . ?
C39 H39 0.9500 . ?
C39 C40 1.326(5) . ?
C40 C41 1.518(5) . ?
C40 C45 1.489(5) . ?
C41 H41 1.0000 . ?
C41 C42 1.538(5) . ?
C41 C46 1.508(5) . ?
C42 H42 1.0000 . ?
C42 C43 1.536(4) . ?
C42 C47 1.501(5) . ?
C43 H43A 0.9900 . ?
C43 H43B 0.9900 . ?
C43 C44 1.519(4) . ?
C44 C45 1.343(5) . ?
C44 B2 1.567(5) . ?
C45 C54 1.519(5) . ?
C48 C49 1.555(7) . ?
C48 C50 1.515(6) . ?
C48 C51 1.517(5) . ?
C49 C52 1.525(5) . ?
C49 C53 1.513(6) . ?
C50 H50A 0.9800 . ?
C50 H50B 0.9800 . ?
C50 H50C 0.9800 . ?
C51 H51A 0.9800 . ?
C51 H51B 0.9800 . ?
C51 H51C 0.9800 . ?
C52 H52A 0.9800 . ?
C52 H52B 0.9800 . ?
C52 H52C 0.9800 . ?
C53 H53A 0.9800 . ?
C53 H53B 0.9800 . ?
C53 H53C 0.9800 . ?
C54 H54A 0.9900 . ?
C54 H54B 0.9900 . ?
C54 C55 1.530(7) . ?
C55 H55A 0.9900 . ?
C55 H55B 0.9900 . ?
C55 C56 1.551(8) . ?
C56 H56C 0.9900 . ?
C56 H56D 0.9900 . ?
C56 H56A 0.9900 . ?
C56 H56B 0.9900 . ?
C56 C57A 1.61(2) . ?
C56 C57 1.614(14) . ?
C57A H57A 0.9900 . ?
C57A H57B 0.9900 . ?
C57A C58A 1.55(2) . ?
C58A H58A 0.9800 . ?
C58A H58B 0.9800 . ?
C58A H58C 0.9800 . ?
C57 H57C 0.9900 . ?
C57 H57D 0.9900 . ?
C57 C58 1.553(14) . ?
C58 H58D 0.9800 . ?
C58 H58E 0.9800 . ?
C58 H58F 0.9800 . ?

loop_
_geom_torsion_atom_site_label_1
_geom_torsion_atom_site_label_2
_geom_torsion_atom_site_label_3
_geom_torsion_atom_site_label_4
_geom_torsion
_geom_torsion_site_symmetry_1
_geom_torsion_site_symmetry_2
_geom_torsion_site_symmetry_3
_geom_torsion_site_symmetry_4
_geom_torsion_publ_flag
O5 C19 C20 O4 29.3(5) . . . . ?
O5 C19 C20 C23 144.6(7) . . . . ?
O5 C19 C20 C24 -84.4(5) . . . . ?
O5 C19 C20 C23A 157(2) . . . . ?
O5 C19 C20 C24A -85.9(9) . . . . ?
N1 C5 C6 C1 -179.2(3) . . . . ?
N1 C5 C6 C7 1.1(4) . . . . ?
N1 C9 C10 C11 -118.9(4) . . . . ?
C1 C2 C3 C4 0.6(7) . . . . ?
C1 C6 C7 C8 179.5(4) . . . . ?
C2 C1 C6 C5 -0.6(6) . . . . ?
C2 C1 C6 C7 179.1(4) . . . . ?
C2 C3 C4 C5 -0.1(6) . . . . ?
C3 C4 C5 N1 179.6(4) . . . . ?
C3 C4 C5 C6 -0.7(6) . . . . ?
C4 C5 C6 C1 1.0(5) . . . . ?
C4 C5 C6 C7 -178.7(3) . . . . ?
C5 N1 C8 C7 0.3(4) . . . . ?
C5 N1 C9 C10 74.1(4) . . . . ?
C5 C6 C7 C8 -0.9(4) . . . . ?
C6 C1 C2 C3 -0.2(6) . . . . ?
C6 C7 C8 N1 0.3(4) . . . . ?
C8 N1 C5 C4 178.9(4) . . . . ?
C8 N1 C5 C6 -0.9(4) . . . . ?
C8 N1 C9 C10 -103.9(4) . . . . ?
C9 N1 C5 C4 0.6(6) . . . . ?
C9 N1 C5 C6 -179.1(3) . . . . ?
C9 N1 C8 C7 178.6(3) . . . . ?
C9 C10 C11 C12 173.0(3) . . . . ?
C9 C10 C11 C16 -1.6(5) . . . . ?
C10 C11 C12 C13 -131.2(3) . . . . ?
C10 C11 C12 C17 111.9(3) . . . . ?
C10 C11 C16 C15 128.7(3) . . . . ?
C10 C11 C16 C25 -54.7(4) . . . . ?
C11 C12 C13 C14 1.3(4) . . . . ?
C11 C12 C13 C18 -118.7(3) . . . . ?
C11 C12 C17 O1 -57.8(5) . . . . ?
C11 C12 C17 O2 121.0(3) . . . . ?
C11 C16 C25 C26 -99.0(3) . . . . ?
C12 C11 C16 C15 -46.1(4) . . . . ?
C12 C11 C16 C25 130.5(3) . . . . ?
C12 C13 C14 C15 -45.2(4) . . . . ?
C12 C13 C18 O2 -3.8(4) . . . . ?
C12 C13 C18 O3 175.6(4) . . . . ?
C13 C12 C17 O1 -179.6(3) . . . . ?
C13 C12 C17 O2 -0.8(3) . . . . ?
C13 C14 C15 C16 47.3(4) . . . . ?
C13 C14 C15 B1 -137.3(3) . . . . ?
C14 C13 C18 O2 -125.3(3) . . . . ?
C14 C13 C18 O3 54.1(5) . . . . ?
C14 C15 C16 C11 -1.1(4) . . . . ?
C14 C15 C16 C25 -177.5(3) . . . . ?
C14 C15 B1 O4 -172.7(4) . . . . ?
C14 C15 B1 O5 6.2(5) . . . . ?
C15 C16 C25 C26 77.4(4) . . . . ?
C16 C11 C12 C13 44.0(3) . . . . ?
C16 C11 C12 C17 -72.9(3) . . . . ?
C16 C15 B1 O4 2.3(6) . . . . ?
C16 C15 B1 O5 -178.8(4) . . . . ?
C16 C25 C26 C27 -179.7(3) . . . . ?
C17 O2 C18 O3 -176.0(3) . . . . ?
C17 O2 C18 C13 3.5(4) . . . . ?
C17 C12 C13 C14 122.6(3) . . . . ?
C17 C12 C13 C18 2.7(3) . . . . ?
C18 O2 C17 O1 177.3(3) . . . . ?
C18 O2 C17 C12 -1.6(4) . . . . ?
C18 C13 C14 C15 70.8(4) . . . . ?
C19 O5 B1 O4 9.1(6) . . . . ?
C19 O5 B1 C15 -169.9(4) . . . . ?
C20 O4 B1 O5 11.2(5) . . . . ?
C20 O4 B1 C15 -169.8(4) . . . . ?
C25 C26 C27 C28 -178.1(4) . . . . ?
C26 C27 C28 C29 -73.4(7) . . . . ?
B1 O4 C20 C19 -25.4(4) . . . . ?
B1 O4 C20 C23 -148.1(7) . . . . ?
B1 O4 C20 C24 101.3(7) . . . . ?
B1 O4 C20 C23A -141(3) . . . . ?
B1 O4 C20 C24A 59.2(18) . . . . ?
B1 O5 C19 C20 -24.3(5) . . . . ?
B1 O5 C19 C21 95.6(11) . . . . ?
B1 O5 C19 C22 -136.9(8) . . . . ?
B1 O5 C19 C21A 91(2) . . . . ?
B1 O5 C19 C22A -174.5(16) . . . . ?
B1 C15 C16 C11 -176.1(3) . . . . ?
B1 C15 C16 C25 7.5(5) . . . . ?
C21 C19 C20 O4 -87.7(9) . . . . ?
C21 C19 C20 C23 27.5(11) . . . . ?
C21 C19 C20 C24 158.6(9) . . . . ?
C22 C19 C20 O4 145.0(4) . . . . ?
C22 C19 C20 C23 -99.7(8) . . . . ?
C22 C19 C20 C24 31.3(6) . . . . ?
C21A C19 C20 O4 -75.3(17) . . . . ?
C21A C19 C20 C23A 53(3) . . . . ?
C21A C19 C20 C24A 169.5(19) . . . . ?
C22A C19 C20 O4 154.9(17) . . . . ?
C22A C19 C20 C23A -77(3) . . . . ?
C22A C19 C20 C24A 39.6(19) . . . . ?
O9 C48 C49 O10 -28.8(3) . . . . ?
O9 C48 C49 C52 85.3(3) . . . . ?
O9 C48 C49 C53 -147.1(3) . . . . ?
N2 C34 C35 C30 177.4(4) . . . . ?
N2 C34 C35 C36 -2.1(5) . . . . ?
N2 C38 C39 C40 -140.3(4) . . . . ?
C30 C31 C32 C33 -0.6(7) . . . . ?
C30 C35 C36 C37 -178.1(5) . . . . ?
C31 C30 C35 C34 1.5(6) . . . . ?
C31 C30 C35 C36 -179.1(5) . . . . ?
C31 C32 C33 C34 1.2(7) . . . . ?
C32 C33 C34 N2 -178.4(4) . . . . ?
C32 C33 C34 C35 -0.4(6) . . . . ?
C33 C34 C35 C30 -0.9(6) . . . . ?
C33 C34 C35 C36 179.5(4) . . . . ?
C34 N2 C37 C36 -1.2(6) . . . . ?
C34 N2 C38 C39 -90.7(5) . . . . ?
C34 C35 C36 C37 1.4(6) . . . . ?
C35 C30 C31 C32 -0.8(7) . . . . ?
C35 C36 C37 N2 -0.1(6) . . . . ?
C37 N2 C34 C33 -179.7(4) . . . . ?
C37 N2 C34 C35 2.1(5) . . . . ?
C37 N2 C38 C39 83.9(6) . . . . ?
C38 N2 C34 C33 -4.4(7) . . . . ?
C38 N2 C34 C35 177.4(4) . . . . ?
C38 N2 C37 C36 -176.6(4) . . . . ?
C38 C39 C40 C41 173.1(4) . . . . ?
C38 C39 C40 C45 -2.7(6) . . . . ?
C39 C40 C41 C42 -131.2(3) . . . . ?
C39 C40 C41 C46 112.8(4) . . . . ?
C39 C40 C45 C44 132.1(4) . . . . ?
C39 C40 C45 C54 -52.9(5) . . . . ?
C40 C41 C42 C43 -1.1(4) . . . . ?
C40 C41 C42 C47 -121.8(3) . . . . ?
C40 C41 C46 O6 -57.8(5) . . . . ?
C40 C41 C46 O7 121.3(3) . . . . ?
C40 C45 C54 C55 -84.4(5) . . . . ?
C41 C40 C45 C44 -43.9(4) . . . . ?
C41 C40 C45 C54 131.1(3) . . . . ?
C41 C42 C43 C44 -44.2(4) . . . . ?
C41 C42 C47 O7 3.0(3) . . . . ?
C41 C42 C47 O8 -178.5(4) . . . . ?
C42 C41 C46 O6 -179.1(4) . . . . ?
C42 C41 C46 O7 0.0(3) . . . . ?
C42 C43 C44 C45 49.9(4) . . . . ?
C42 C43 C44 B2 -131.6(3) . . . . ?
C43 C42 C47 O7 -119.2(3) . . . . ?
C43 C42 C47 O8 59.3(5) . . . . ?
C43 C44 C45 C40 -5.1(4) . . . . ?
C43 C44 C45 C54 -179.8(3) . . . . ?
C43 C44 B2 O9 -16.0(4) . . . . ?
C43 C44 B2 O10 162.6(3) . . . . ?
C44 C45 C54 C55 90.3(5) . . . . ?
C45 C40 C41 C42 45.3(4) . . . . ?
C45 C40 C41 C46 -70.7(4) . . . . ?
C45 C44 B2 O9 162.4(3) . . . . ?
C45 C44 B2 O10 -18.9(5) . . . . ?
C45 C54 C55 C56 -178.2(6) . . . . ?
C46 O7 C47 O8 178.1(3) . . . . ?
C46 O7 C47 C42 -3.2(4) . . . . ?
C46 C41 C42 C43 119.0(3) . . . . ?
C46 C41 C42 C47 -1.7(3) . . . . ?
C47 O7 C46 O6 -178.9(3) . . . . ?
C47 O7 C46 C41 2.0(4) . . . . ?
C47 C42 C43 C44 72.4(4) . . . . ?
C48 O9 B2 O10 -10.8(4) . . . . ?
C48 O9 B2 C44 168.0(3) . . . . ?
C49 O10 B2 O9 -9.1(4) . . . . ?
C49 O10 B2 C44 172.1(3) . . . . ?
C50 C48 C49 O10 -147.9(3) . . . . ?
C50 C48 C49 C52 -33.8(4) . . . . ?
C50 C48 C49 C53 93.8(4) . . . . ?
C51 C48 C49 O10 84.5(4) . . . . ?
C51 C48 C49 C52 -161.3(3) . . . . ?
C51 C48 C49 C53 -33.7(5) . . . . ?
C54 C55 C56 C57A -122.9(16) . . . . ?
C54 C55 C56 C57 83.7(9) . . . . ?
C55 C56 C57A C58A 49(4) . . . . ?
C55 C56 C57 C58 79.9(10) . . . . ?
B2 O9 C48 C49 24.4(3) . . . . ?
B2 O9 C48 C50 147.1(4) . . . . ?
B2 O9 C48 C51 -94.4(4) . . . . ?
B2 O10 C49 C48 23.5(3) . . . . ?
B2 O10 C49 C52 -95.4(4) . . . . ?
B2 O10 C49 C53 145.7(3) . . . . ?
B2 C44 C45 C40 176.4(3) . . . . ?
B2 C44 C45 C54 1.8(5) . . . . ?

loop_
_twin_individual_id
_twin_individual_mass_fraction_refined
1 0.791(3)
2 0.209(3)
